data_4302813
loop_
_publ_author_name
'Sheng-Ping Guo'
'Guo-Cong Guo'
'Ming-Sheng Wang'
'Jian-Ping Zou'
'Gang Xu'
'Guo-Jian Wang'
'Xi-Fa Long'
'Jin-Shun Huang'

_publ_section_title
;
A Series of New Infrared NLO Semiconductors, ZnY6Si2S14,
AlxDy3(SiyAl1-y)S7, and Al0.33Sm3SiS7
;
_journal_name_full 'Inorganic Chemistry'
_journal_page_first 7059
_journal_page_last 7065
_journal_paper_doi 10.1021/ic802443n
_journal_volume 48
_journal_year 2009
_chemical_formula_moiety Al0.33Sm3SiS7
_chemical_formula_sum 'Al0.33 S7 Si Sm3'
_chemical_formula_weight 712.46
_chemical_name_common Al0.33Sm3SiS7
_chemical_name_systematic
; 
 Al0.33Sm3SiS7 
;
_space_group_IT_number 173
_symmetry_cell_setting hexagonal
_symmetry_space_group_name_Hall 'P 6c'
_symmetry_space_group_name_H-M 'P 63'
_atom_sites_solution_primary direct
_atom_sites_solution_secondary difmap
_audit_creation_method SHELXL-97
_cell_angle_alpha 90.00
_cell_angle_beta 90.00
_cell_angle_gamma 120.00
_cell_formula_units_Z 2
_cell_length_a 9.9791(10)
_cell_length_b 9.9791(10)
_cell_length_c 5.6793(11)
_cell_measurement_reflns_used 409
_cell_measurement_temperature 293(2)
_cell_measurement_theta_max 25.46
_cell_measurement_theta_min 2.36
_cell_volume 489.79(12)
_computing_cell_refinement WinAFC
_computing_data_collection WinAFC
_computing_data_reduction 'CrystalStructure Version 3.10'
_computing_molecular_graphics 'Bruker SHELXTL'
_computing_publication_material 'Siemens SHELXTL^TM^ 5'
_computing_structure_refinement 'Siemens SHELXTL^TM^ 5'
_computing_structure_solution 'Siemens SHELXTL^TM^ 5'
_diffrn_ambient_temperature 293(2)
_diffrn_measured_fraction_theta_full 0.991
_diffrn_measured_fraction_theta_max 0.991
_diffrn_measurement_device_type 'Rigaku AFC7R'
_diffrn_measurement_method \w-2\q
_diffrn_radiation_monochromator graphite
_diffrn_radiation_source 'rotating-anode generator'
_diffrn_radiation_type MoK\a
_diffrn_radiation_wavelength 0.71073
_diffrn_reflns_av_R_equivalents 0.0215
_diffrn_reflns_av_sigmaI/netI 0.0276
_diffrn_reflns_limit_h_max 10
_diffrn_reflns_limit_h_min -3
_diffrn_reflns_limit_k_max 10
_diffrn_reflns_limit_k_min 0
_diffrn_reflns_limit_l_max 6
_diffrn_reflns_limit_l_min -2
_diffrn_reflns_number 409
_diffrn_reflns_theta_full 25.46
_diffrn_reflns_theta_max 25.46
_diffrn_reflns_theta_min 2.36
_diffrn_standards_decay_% 0
_diffrn_standards_interval_count 200
_diffrn_standards_number 3
_exptl_absorpt_coefficient_mu 19.318
_exptl_absorpt_correction_T_max 0.9965
_exptl_absorpt_correction_T_min 0.6837
_exptl_absorpt_correction_type psi-scan
_exptl_absorpt_process_details 'Psi (Rigaku WinAFC)'
_exptl_crystal_colour yellow
_exptl_crystal_density_diffrn 4.831
_exptl_crystal_density_method 'not measured'
_exptl_crystal_description block
_exptl_crystal_F_000 633
_exptl_crystal_size_max 0.10
_exptl_crystal_size_mid 0.10
_exptl_crystal_size_min 0.06
_refine_diff_density_max 1.030
_refine_diff_density_min -0.962
_refine_diff_density_rms 0.234
_refine_ls_abs_structure_details 'Flack H D (1983), Acta Cryst. A39, 876-881'
_refine_ls_abs_structure_Flack 0.05(5)
_refine_ls_extinction_coef 0.0321(3)
_refine_ls_extinction_expression Fc^*^=kFc[1+0.001xFc^2^\l^3^/sin(2\q)]^-1/4^
_refine_ls_extinction_method SHELXL
_refine_ls_goodness_of_fit_ref 1.052
_refine_ls_matrix_type full
_refine_ls_number_parameters 38
_refine_ls_number_reflns 334
_refine_ls_number_restraints 1
_refine_ls_restrained_S_all 1.050
_refine_ls_R_factor_all 0.0255
_refine_ls_R_factor_gt 0.0218
_refine_ls_shift/su_max 0.001
_refine_ls_shift/su_mean 0.000
_refine_ls_structure_factor_coef Fsqd
_refine_ls_weighting_details 'calc w=1/[\s^2^(Fo^2^)+(0.0308P)^2^+0.0000P] where P=(Fo^2^+2Fc^2^)/3'
_refine_ls_weighting_scheme calc
_refine_ls_wR_factor_gt 0.0493
_refine_ls_wR_factor_ref 0.0508
_reflns_number_gt 308
_reflns_number_total 334
_reflns_threshold_expression >2sigma(I)
_cod_data_source_file ic802443n_si_002_4.cif
_cod_data_source_block 4
_cod_depositor_comments
;
The following automatic conversions were performed:
'_symmetry_cell_setting' value 'Hexagonal' changed to 'hexagonal'
according to '/home/saulius/struct/CIF-dictionaries/cif_core.dic'
dictionary named 'cif_core.dic' version 2.4.1 from
2010-06-29.

'_exptl_absorpt_correction_type' value 'Psi-scan' changed to
'psi-scan' according to
'/home/saulius/struct/CIF-dictionaries/cif_core.dic' dictionary named
'cif_core.dic' version 2.4.1 from 2010-06-29.

Automatic conversion script
Id: cif_fix_enum 1527 2010-12-29 10:47:43Z saulius 
;
_cod_database_code 4302813

loop_
_symmetry_equiv_pos_as_xyz
'x, y, z'
'-y, x-y, z'
'-x+y, -x, z'
'-x, -y, z+1/2'
'y, -x+y, z+1/2'
'x-y, x, z+1/2'

loop_
_atom_site_label
_atom_site_type_symbol
_atom_site_fract_x
_atom_site_fract_y
_atom_site_fract_z
_atom_site_U_iso_or_equiv
_atom_site_adp_type
_atom_site_occupancy
_atom_site_symmetry_multiplicity
_atom_site_calc_flag
_atom_site_refinement_flags
_atom_site_disorder_assembly
_atom_site_disorder_group
Sm1 Sm 0.22955(2) 0.35710(2) 0.06219(11) 0.01017(6) Uani 1 1 d . . .
Al1 Al 0.0000 0.0000 -0.2077(18) 0.0064(14) Uani 0.33 3 d SP . .
Si1 Si 0.3333 0.6667 0.6448(4) 0.0062(5) Uani 1 3 d S . .
S1 S 0.3333 0.6667 0.2772(4) 0.0109(5) Uani 1 3 d S . .
S2 S -0.08805(12) 0.15750(13) 0.0398(3) 0.0141(3) Uani 1 1 d . . .
S3 S 0.47657(13) 0.58525(14) 0.7919(2) 0.0093(3) Uani 1 1 d . . .

loop_
_atom_site_aniso_label
_atom_site_aniso_U_11
_atom_site_aniso_U_22
_atom_site_aniso_U_33
_atom_site_aniso_U_23
_atom_site_aniso_U_13
_atom_site_aniso_U_12
Sm1 0.00874(7) 0.01330(8) 0.00982(10) 0.00058(18) -0.00070(18) 0.00653(6)
Al1 0.0055(15) 0.0055(15) 0.008(3) 0.000 0.000 0.0027(8)
Si1 0.0075(7) 0.0075(7) 0.0036(10) 0.000 0.000 0.0038(3)
S1 0.0140(6) 0.0140(6) 0.0047(10) 0.000 0.000 0.0070(3)
S2 0.0095(4) 0.0132(4) 0.0135(6) 0.0034(6) 0.0013(6) 0.0010(3)
S3 0.0099(4) 0.0122(4) 0.0080(6) -0.0004(5) 0.0019(5) 0.0071(3)

loop_
_atom_type_symbol
_atom_type_description
_atom_type_scat_dispersion_real
_atom_type_scat_dispersion_imag
_atom_type_scat_source
Si Si 0.0817 0.0704 'International Tables Vol C Tables 4.2.6.8 and 6.1.1.4'
S S 0.1246 0.1234 'International Tables Vol C Tables 4.2.6.8 and 6.1.1.4'
Sm Sm -0.1638 3.4418 'International Tables Vol C Tables 4.2.6.8 and 6.1.1.4'
Al Al 0.0645 0.0514 'International Tables Vol C Tables 4.2.6.8 and 6.1.1.4'

loop_
_geom_angle_atom_site_label_1
_geom_angle_atom_site_label_2
_geom_angle_atom_site_label_3
_geom_angle
_geom_angle_site_symmetry_1
_geom_angle_site_symmetry_3
_geom_angle_publ_flag
S2 Sm1 S2 84.31(6) 3 . ?
S2 Sm1 S3 107.80(5) 3 1_554 ?
S2 Sm1 S3 140.80(5) . 1_554 ?
S2 Sm1 S2 78.06(4) 3 5 ?
S2 Sm1 S2 77.96(4) . 5 ?
S3 Sm1 S2 140.34(4) 1_554 5 ?
S2 Sm1 S3 139.91(4) 3 3_564 ?
S2 Sm1 S3 74.73(4) . 3_564 ?
S3 Sm1 S3 72.51(6) 1_554 3_564 ?
S2 Sm1 S3 128.19(4) 5 3_564 ?
S2 Sm1 S1 149.70(5) 3 . ?
S2 Sm1 S1 116.23(3) . . ?
S3 Sm1 S1 71.17(4) 1_554 . ?
S2 Sm1 S1 84.56(5) 5 . ?
S3 Sm1 S1 69.86(4) 3_564 . ?
S2 Sm1 S3 71.37(4) 3 4_664 ?
S2 Sm1 S3 144.62(4) . 4_664 ?
S3 Sm1 S3 72.89(3) 1_554 4_664 ?
S2 Sm1 S3 72.25(3) 5 4_664 ?
S3 Sm1 S3 139.65(3) 3_564 4_664 ?
S1 Sm1 S3 79.80(3) . 4_664 ?
S2 Sm1 S2 74.07(4) 3 5_554 ?
S2 Sm1 S2 73.99(4) . 5_554 ?
S3 Sm1 S2 73.99(4) 1_554 5_554 ?
S2 Sm1 S2 141.94(6) 5 5_554 ?
S3 Sm1 S2 67.50(3) 3_564 5_554 ?
S1 Sm1 S2 131.03(5) . 5_554 ?
S3 Sm1 S2 120.78(3) 4_664 5_554 ?
S2 Sm1 Al1 48.33(8) 3 4 ?
S2 Sm1 Al1 48.30(8) . 4 ?
S3 Sm1 Al1 156.07(9) 1_554 4 ?
S2 Sm1 Al1 47.50(17) 5 4 ?
S3 Sm1 Al1 123.01(7) 3_564 4 ?
S1 Sm1 Al1 129.25(16) . 4 ?
S3 Sm1 Al1 96.67(9) 4_664 4 ?
S2 Sm1 Al1 94.44(17) 5_554 4 ?
S2 Sm1 Al1 46.81(7) 3 . ?
S2 Sm1 Al1 46.79(7) . . ?
S3 Sm1 Al1 116.57(15) 1_554 . ?
S2 Sm1 Al1 96.29(16) 5 . ?
S3 Sm1 Al1 95.90(10) 3_564 . ?
S1 Sm1 Al1 161.685(13) . . ?
S3 Sm1 Al1 117.95(5) 4_664 . ?
S2 Sm1 Al1 45.66(16) 5_554 . ?
Al1 Sm1 Al1 48.784(13) 4 . ?
S2 Al1 S2 92.9(3) 3 2 ?
S2 Al1 S2 92.9(3) 3 . ?
S2 Al1 S2 92.9(3) 2 . ?
S2 Al1 S2 179.5(4) 3 6_554 ?
S2 Al1 S2 87.45(3) 2 6_554 ?
S2 Al1 S2 87.45(3) . 6_554 ?
S2 Al1 S2 87.45(3) 3 4_554 ?
S2 Al1 S2 87.45(3) 2 4_554 ?
S2 Al1 S2 179.5(4) . 4_554 ?
S2 Al1 S2 92.2(3) 6_554 4_554 ?
S2 Al1 S2 87.45(3) 3 5_554 ?
S2 Al1 S2 179.5(4) 2 5_554 ?
S2 Al1 S2 87.45(3) . 5_554 ?
S2 Al1 S2 92.2(3) 6_554 5_554 ?
S2 Al1 S2 92.2(3) 4_554 5_554 ?
S2 Al1 Al1 56.8(2) 3 4 ?
S2 Al1 Al1 56.8(2) 2 4 ?
S2 Al1 Al1 56.8(2) . 4 ?
S2 Al1 Al1 123.7(2) 6_554 4 ?
S2 Al1 Al1 123.7(2) 4_554 4 ?
S2 Al1 Al1 123.7(2) 5_554 4 ?
S2 Al1 Al1 123.2(2) 3 4_554 ?
S2 Al1 Al1 123.2(2) 2 4_554 ?
S2 Al1 Al1 123.2(2) . 4_554 ?
S2 Al1 Al1 56.3(2) 6_554 4_554 ?
S2 Al1 Al1 56.3(2) 4_554 4_554 ?
S2 Al1 Al1 56.3(2) 5_554 4_554 ?
Al1 Al1 Al1 180.0 4 4_554 ?
S2 Al1 Sm1 126.74(6) 3 4_554 ?
S2 Al1 Sm1 55.85(5) 2 4_554 ?
S2 Al1 Sm1 126.59(6) . 4_554 ?
S2 Al1 Sm1 53.22(9) 6_554 4_554 ?
S2 Al1 Sm1 53.37(9) 4_554 4_554 ?
S2 Al1 Sm1 123.6(4) 5_554 4_554 ?
Al1 Al1 Sm1 112.68(16) 4 4_554 ?
Al1 Al1 Sm1 67.32(16) 4_554 4_554 ?
S2 Al1 Sm1 126.59(6) 3 6_554 ?
S2 Al1 Sm1 126.74(6) 2 6_554 ?
S2 Al1 Sm1 55.85(5) . 6_554 ?
S2 Al1 Sm1 53.37(9) 6_554 6_554 ?
S2 Al1 Sm1 123.6(4) 4_554 6_554 ?
S2 Al1 Sm1 53.22(9) 5_554 6_554 ?
Al1 Al1 Sm1 112.68(16) 4 6_554 ?
Al1 Al1 Sm1 67.32(16) 4_554 6_554 ?
Sm1 Al1 Sm1 106.08(18) 4_554 6_554 ?
S2 Al1 Sm1 55.85(5) 3 5_554 ?
S2 Al1 Sm1 126.59(6) 2 5_554 ?
S2 Al1 Sm1 126.74(6) . 5_554 ?
S2 Al1 Sm1 123.6(4) 6_554 5_554 ?
S2 Al1 Sm1 53.22(9) 4_554 5_554 ?
S2 Al1 Sm1 53.37(9) 5_554 5_554 ?
Al1 Al1 Sm1 112.68(16) 4 5_554 ?
Al1 Al1 Sm1 67.32(16) 4_554 5_554 ?
Sm1 Al1 Sm1 106.08(18) 4_554 5_554 ?
Sm1 Al1 Sm1 106.08(18) 6_554 5_554 ?
S2 Al1 Sm1 51.86(9) 3 . ?
S2 Al1 Sm1 120.7(4) 2 . ?
S2 Al1 Sm1 52.01(9) . . ?
S2 Al1 Sm1 128.22(4) 6_554 . ?
S2 Al1 Sm1 128.07(4) 4_554 . ?
S2 Al1 Sm1 59.81(5) 5_554 . ?
Al1 Al1 Sm1 63.89(16) 4 . ?
Al1 Al1 Sm1 116.11(15) 4_554 . ?
Sm1 Al1 Sm1 176.6(3) 4_554 . ?
Sm1 Al1 Sm1 75.840(11) 6_554 . ?
Sm1 Al1 Sm1 75.840(12) 5_554 . ?
S1 Si1 S3 113.03(7) . 2_665 ?
S1 Si1 S3 113.03(7) . 3_565 ?
S3 Si1 S3 105.69(7) 2_665 3_565 ?
S1 Si1 S3 113.03(7) . . ?
S3 Si1 S3 105.69(7) 2_665 . ?
S3 Si1 S3 105.69(7) 3_565 . ?
Si1 S1 Sm1 114.15(4) . 3_565 ?
Si1 S1 Sm1 114.15(4) . . ?
Sm1 S1 Sm1 104.41(5) 3_565 . ?
Si1 S1 Sm1 114.15(4) . 2_665 ?
Sm1 S1 Sm1 104.41(5) 3_565 2_665 ?
Sm1 S1 Sm1 104.41(5) . 2_665 ?
Al1 S2 Al1 66.88(4) . 4 ?
Al1 S2 Sm1 81.33(5) . 2 ?
Al1 S2 Sm1 78.45(4) 4 2 ?
Al1 S2 Sm1 81.21(5) . . ?
Al1 S2 Sm1 78.33(4) 4 . ?
Sm1 S2 Sm1 155.03(6) 2 . ?
Al1 S2 Sm1 76.6(2) . 6_554 ?
Al1 S2 Sm1 143.5(2) 4 6_554 ?
Sm1 S2 Sm1 96.67(4) 2 6_554 ?
Sm1 S2 Sm1 96.52(4) . 6_554 ?
Al1 S2 Sm1 141.4(2) . 6 ?
Al1 S2 Sm1 74.5(2) 4 6 ?
Sm1 S2 Sm1 91.36(4) 2 6 ?
Sm1 S2 Sm1 91.23(4) . 6 ?
Sm1 S2 Sm1 141.94(6) 6_554 6 ?
Si1 S3 Sm1 92.22(5) . 1_556 ?
Si1 S3 Sm1 89.56(6) . 2_666 ?
Sm1 S3 Sm1 110.05(5) 1_556 2_666 ?
Si1 S3 Sm1 122.30(7) . 4_665 ?
Sm1 S3 Sm1 140.13(6) 1_556 4_665 ?
Sm1 S3 Sm1 91.09(3) 2_666 4_665 ?

loop_
_geom_bond_atom_site_label_1
_geom_bond_atom_site_label_2
_geom_bond_distance
_geom_bond_site_symmetry_2
_geom_bond_publ_flag
Sm1 S2 2.7711(10) 3 ?
Sm1 S2 2.7777(11) . ?
Sm1 S3 2.8291(11) 1_554 ?
Sm1 S2 2.8833(17) 5 ?
Sm1 S3 2.9271(12) 3_564 ?
Sm1 S1 2.9846(10) . ?
Sm1 S3 2.9911(13) 4_664 ?
Sm1 S2 3.1238(17) 5_554 ?
Sm1 Al1 3.390(4) 4 ?
Sm1 Al1 3.483(5) . ?
Al1 S2 2.569(6) 3 ?
Al1 S2 2.569(6) 2 ?
Al1 S2 2.569(6) . ?
Al1 S2 2.585(6) 6_554 ?
Al1 S2 2.585(6) 4_554 ?
Al1 S2 2.585(6) 5_554 ?
Al1 Al1 2.8396(5) 4 ?
Al1 Al1 2.8397(5) 4_554 ?
Al1 Sm1 3.390(4) 4_554 ?
Al1 Sm1 3.390(4) 6_554 ?
Al1 Sm1 3.390(4) 5_554 ?
Si1 S1 2.087(3) . ?
Si1 S3 2.1362(17) 2_665 ?
Si1 S3 2.1362(18) 3_565 ?
Si1 S3 2.1362(17) . ?
S1 Sm1 2.9846(10) 3_565 ?
S1 Sm1 2.9846(10) 2_665 ?
S2 Al1 2.585(6) 4 ?
S2 Sm1 2.7711(10) 2 ?
S2 Sm1 2.8833(17) 6_554 ?
S2 Sm1 3.1238(17) 6 ?
S3 Sm1 2.8291(11) 1_556 ?
S3 Sm1 2.9271(12) 2_666 ?
S3 Sm1 2.9911(13) 4_665 ?
